data_2005369
loop_
_publ_author_name
'Barker, J.'
'Powell, H. R.'

_publ_section_title
;
 Isopropylamidinium Chloride
;
_journal_issue 9
_journal_name_full 'Acta Crystallographica Section C'
_journal_page_first 2307
_journal_page_last 2309
_journal_paper_doi 10.1107/S0108270196002843
_journal_volume 52
_journal_year 1996
_chemical_formula_iupac 'C4 H11 N2 + , Cl -'
_chemical_formula_moiety 'C4 H11 N2, Cl'
_chemical_formula_structural 'C4 H11 N2, Cl'
_chemical_formula_sum 'C4 H11 Cl N2'
_chemical_formula_weight 122.60
_chemical_name_common 'Isopropylamidine hydrochloride'
_chemical_name_systematic 'Isopropylamidine hydrochloride'
_space_group_IT_number 14
_symmetry_cell_setting monoclinic
_symmetry_space_group_name_Hall '-P 2yn'
_symmetry_space_group_name_H-M 'P 1 21/n 1'
_atom_type_scat_source IntTabIV
_cell_angle_alpha 90.000
_cell_angle_beta 100.776(4)
_cell_angle_gamma 90.000
_cell_formula_units_Z 8
_cell_length_a 10.6713(7)
_cell_length_b 6.6936(6)
_cell_length_c 21.0352(7)
_cell_measurement_reflns_used 24
_cell_measurement_temperature 153
_cell_measurement_theta_max 37.8
_cell_measurement_theta_min 37.1
_cell_volume 1476.04(17)
_computing_cell_refinement 'Rigaku AFC7R Software'
_computing_data_collection 'Rigaku AFC7R Software'
_computing_data_reduction 'Rigaku AFC7R Software'
_computing_molecular_graphics 'CAMERON (Pearce & Watkin, 1993)'
_computing_publication_material CRYSTALS
_computing_structure_refinement 'CRYSTALS (Watkin, Carruthers & Betteridge, 1985)'
_computing_structure_solution 'SIR92 (Altomare et al., 1994)'
_diffrn_ambient_temperature 153
_diffrn_measurement_device 'Rigaku AFC7R diffractometer'
_diffrn_measurement_method \q/2\q
_diffrn_radiation_monochromator graphite
_diffrn_radiation_source 'rotating anode'
_diffrn_radiation_type 'Copper K\a'
_diffrn_radiation_wavelength 1.5418
_diffrn_reflns_av_R_equivalents 0.0196
_diffrn_reflns_limit_h_max 10
_diffrn_reflns_limit_h_min -10
_diffrn_reflns_limit_k_max 6
_diffrn_reflns_limit_k_min -1
_diffrn_reflns_limit_l_max 20
_diffrn_reflns_limit_l_min -1
_diffrn_reflns_number 2435
_diffrn_reflns_theta_max 50.78
_diffrn_reflns_theta_min 5.0
_diffrn_standards_decay_% -0.015
_diffrn_standards_interval_count 100
_diffrn_standards_number 3
_exptl_absorpt_correction_T_max 1.00
_exptl_absorpt_correction_T_min .92
_exptl_absorpt_correction_type 'empirical, \y scan'
_exptl_crystal_colour colourless
_exptl_crystal_density_diffrn 1.103
_exptl_crystal_density_meas ?
_exptl_crystal_description prism
_exptl_crystal_F_000 528
_exptl_crystal_size_max 0.30
_exptl_crystal_size_mid 0.24
_exptl_crystal_size_min 0.20
_refine_diff_density_max .488
_refine_diff_density_min -.325
_refine_ls_abs_structure_details
;
;
_refine_ls_extinction_coef 33.(2)
_refine_ls_extinction_method 'Larson (1970)'
_refine_ls_goodness_of_fit_obs 4.976
_refine_ls_hydrogen_treatment 'H atoms riding on attached C or N'
_refine_ls_matrix_type full
_refine_ls_number_constraints 0
_refine_ls_number_parameters 216
_refine_ls_number_reflns 1366
_refine_ls_number_restraints 0
_refine_ls_R_factor_obs .0368
_refine_ls_shift/esd_max .0181
_refine_ls_structure_factor_coef F
_refine_ls_weighting_details 'w = 1/[\s^2^(F)+0.0004F^2^]'
_refine_ls_weighting_scheme calc
_refine_ls_wR_factor_obs .0443
_reflns_number_observed 1366
_reflns_number_total 1521
_reflns_observed_criterion F>5\s(F)
_cod_data_source_file hu1140.cif
_cod_data_source_block jim1
_cod_depositor_comments
;
The following automatic conversions were performed:

'_exptl_crystal_density_meas' value 'not measured' was changed to '?'
- the value is perceived as not measured.

Automatic conversion script
Id: cif_fix_values 3008 2015-01-20 13:52:24Z robertas 

The following automatic conversions were performed:

'_refine_ls_weighting_scheme' value '1/[\s^2^(F)+0.0004F^2^]' was
changed to 'calc'. New tag '_refine_ls_weighting_details' was
created. The value of the new tag was set to 'w =
1/[\s^2^(F)+0.0004F^2^]'.

Automatic conversion script
Id: cif_fix_values 3143 2015-03-26 13:38:13Z robertas 
;
_cod_original_cell_volume 1476.04
_cod_original_sg_symbol_H-M 'P 21/n'
_cod_original_formula_sum 'C4 H11 Cl1 N2'
_cod_database_code 2005369

loop_
_symmetry_equiv_pos_as_xyz
X,Y,Z
-X,-Y,-Z
-X+1/2,Y+1/2,-Z+1/2
X+1/2,-Y+1/2,Z+1/2

loop_
_atom_site_aniso_label
_atom_site_aniso_U_11
_atom_site_aniso_U_22
_atom_site_aniso_U_33
_atom_site_aniso_U_12
_atom_site_aniso_U_13
_atom_site_aniso_U_23
Cl(1) 0.0349(6) 0.0373(7) 0.0320(6) -0.0019(5) 0.0004(5) 0.0039(5)
Cl(2) 0.0349(6) 0.0389(7) 0.0376(6) 0.0022(5) 0.0009(5) -0.0028(5)
N(11) 0.051(3) 0.052(3) 0.040(2) 0.006(2) 0.012(2) 0.012(2)
N(12) 0.053(3) 0.053(3) 0.034(2) 0.007(2) 0.012(2) 0.016(2)
N(21) 0.047(3) 0.037(3) 0.052(2) -0.004(2) -0.018(2) 0.000(2)
N(22) 0.044(2) 0.038(3) 0.042(2) 0.001(2) -0.011(2) 0.000(2)
C(11) 0.037(3) 0.041(3) 0.031(3) 0.002(2) 0.001(2) -0.002(2)
C(12) 0.044(3) 0.041(3) 0.033(3) 0.001(2) 0.004(2) 0.001(2)
C(13) 0.053(3) 0.082(4) 0.040(3) -0.003(3) -0.006(3) 0.010(3)
C(14) 0.083(4) 0.046(3) 0.051(3) 0.003(3) 0.013(3) 0.001(3)
C(21) 0.043(3) 0.035(3) 0.035(3) -0.003(2) -0.001(2) 0.000(2)
C(22) 0.047(3) 0.035(3) 0.044(3) -0.008(2) -0.005(2) 0.000(2)
C(23) 0.066(4) 0.055(4) 0.053(3) -0.013(3) 0.012(3) -0.017(3)
C(24) 0.061(4) 0.072(4) 0.079(4) -0.037(3) 0.027(3) -0.028(3)

loop_
_atom_site_label
_atom_site_occupancy
_atom_site_fract_x
_atom_site_fract_y
_atom_site_fract_z
_atom_site_U_iso_or_equiv
_atom_site_thermal_displace_type
Cl(1) 1.0000 -0.11100(9) 0.7296(2) 0.46747(5) 0.0349(6) Uani
Cl(2) 1.0000 -0.52314(9) 0.5846(2) 0.27248(5) 0.0374(6) Uani
N(11) 1.0000 0.0557(4) 0.8273(6) 0.3595(2) 0.0455(2) Uani
N(12) 1.0000 0.2237(4) 0.7725(6) 0.3083(2) 0.0429(2) Uani
N(21) 1.0000 -0.2828(4) 0.4288(6) 0.3745(2) 0.0427(2) Uani
N(22) 1.0000 -0.1522(3) 0.2014(6) 0.4318(2) 0.0408(2) Uani
C(11) 1.0000 0.1618(4) 0.7311(7) 0.3551(2) 0.0366(3) Uani
C(12) 1.0000 0.2060(4) 0.5734(7) 0.4039(2) 0.0395(3) Uani
C(13) 1.0000 0.3382(4) 0.6236(9) 0.4410(2) 0.0557(3) Uani
C(14) 1.0000 0.2051(5) 0.3697(8) 0.3713(2) 0.0576(3) Uani
C(21) 1.0000 -0.2525(4) 0.2440(7) 0.3884(2) 0.0377(3) Uani
C(22) 1.0000 -0.3310(4) 0.0758(7) 0.3553(2) 0.0415(3) Uani
C(23) 1.0000 -0.3302(5) 0.0793(8) 0.2834(2) 0.0551(3) Uani
C(24) 1.0000 -0.4628(5) 0.0770(9) 0.3722(3) 0.0587(4) Uani
H(12) 1.0000 0.1413(4) 0.5691(7) 0.4377(2) 0.06(1) Uiso
H(22) 1.0000 -0.2871(4) -0.0636(7) 0.3733(2) 0.07(2) Uiso
H(111) 1.0000 0.0123(4) 0.7979(6) 0.3926(2) 0.04(1) Uiso
H(112) 1.0000 0.0290(4) 0.9152(6) 0.3339(2) 0.04(2) Uiso
H(121) 1.0000 0.1987(4) 0.8621(6) 0.2815(2) 0.04(1) Uiso
H(122) 1.0000 0.2964(4) 0.7078(6) 0.3014(2) 0.14(3) Uiso
H(131) 1.0000 0.3701(4) 0.5074(9) 0.4759(2) 0.10(2) Uiso
H(132) 1.0000 0.3344(4) 0.7640(9) 0.4659(2) 0.08(2) Uiso
H(133) 1.0000 0.4040(4) 0.6360(9) 0.4079(2) 0.07(2) Uiso
H(141) 1.0000 0.2389(5) 0.2577(8) 0.4073(2) 0.08(2) Uiso
H(142) 1.0000 0.2663(5) 0.3730(8) 0.3358(2) 0.08(2) Uiso
H(143) 1.0000 0.1089(5) 0.3340(8) 0.3477(2) 0.10(2) Uiso
H(211) 1.0000 -0.2404(4) 0.5268(6) 0.3967(2) 0.06(2) Uiso
H(212) 1.0000 -0.3429(4) 0.4556(6) 0.3487(2) 0.04(1) Uiso
H(221) 1.0000 -0.1065(3) 0.2958(6) 0.4516(2) 0.06(2) Uiso
H(222) 1.0000 -0.1333(3) 0.0726(6) 0.4422(2) 0.05(1) Uiso
H(231) 1.0000 -0.3874(5) -0.0428(8) 0.2603(2) 0.08(2) Uiso
H(232) 1.0000 -0.3696(5) 0.2192(8) 0.2632(2) 0.12(2) Uiso
H(233) 1.0000 -0.2336(5) 0.0641(8) 0.2754(2) 0.10(2) Uiso
H(241) 1.0000 -0.5181(5) -0.0450(9) 0.3477(3) 0.08(2) Uiso
H(242) 1.0000 -0.4551(5) 0.0602(9) 0.4238(3) 0.11(2) Uiso
H(243) 1.0000 -0.5093(5) 0.2168(9) 0.3569(3) 0.15(3) Uiso

loop_
_atom_type_symbol
_atom_type_scat_dispersion_real
_atom_type_scat_dispersion_imag
'C   ' 0.0170 0.0090
'H   ' 0.0000 0.0000
'Cl  ' 0.3480 0.7020
'N   ' 0.0290 0.0180

loop_
_exptl_absorpt_coefficient_mu
3.85

loop_
_geom_angle_atom_site_label_1
_geom_angle_atom_site_label_2
_geom_angle_atom_site_label_3
_geom_angle
_geom_angle_publ_flag
C(11) N(11) H(111) 120.2(3) no
C(11) N(11) H(112) 120.5(3) no
H(111) N(11) H(112) 119.29 no
C(11) N(12) H(121) 121.1(3) no
C(11) N(12) H(122) 125.0(3) no
H(121) N(12) H(122) 113.90 no
C(21) N(21) H(211) 120.5(3) no
C(21) N(21) H(212) 120.9(3) no
H(211) N(21) H(212) 118.27 no
C(21) N(22) H(221) 119.9(3) no
C(21) N(22) H(222) 119.7(3) no
H(221) N(22) H(222) 120.29 no
N(11) C(11) N(12) 120.4(4) yes
N(11) C(11) C(12) 117.7(4) yes
N(12) C(11) C(12) 121.9(4) yes
C(11) C(12) C(13) 110.0(4) yes
C(11) C(12) C(14) 110.4(4) yes
C(13) C(12) C(14) 110.9(4) yes
C(11) C(12) H(12) 108.3(2) no
C(13) C(12) H(12) 108.4(3) no
C(14) C(12) H(12) 108.7(3) no
C(12) C(13) H(131) 109.5(3) no
C(12) C(13) H(132) 109.0(3) no
H(131) C(13) H(132) 109.48 no
C(12) C(13) H(133) 109.9(3) no
H(131) C(13) H(133) 109.48 no
H(132) C(13) H(133) 109.48 no
C(12) C(14) H(141) 109.3(2) no
C(12) C(14) H(142) 109.8(3) no
H(141) C(14) H(142) 109.48 no
C(12) C(14) H(143) 109.3(3) no
H(141) C(14) H(143) 109.48 no
H(142) C(14) H(143) 109.48 no
N(21) C(21) N(22) 120.3(4) yes
N(21) C(21) C(22) 121.2(4) yes
N(22) C(21) C(22) 118.5(4) yes
C(21) C(22) C(23) 110.3(4) yes
C(21) C(22) C(24) 110.6(4) yes
C(23) C(22) C(24) 114.4(4) yes
C(21) C(22) H(22) 108.6(3) no
C(23) C(22) H(22) 106.3(3) no
C(24) C(22) H(22) 106.5(3) no
C(22) C(23) H(231) 109.3(3) no
C(22) C(23) H(232) 109.4(3) no
H(231) C(23) H(232) 109.48 no
C(22) C(23) H(233) 109.7(3) no
H(231) C(23) H(233) 109.48 no
H(232) C(23) H(233) 109.48 no
C(22) C(24) H(241) 109.4(3) no
C(22) C(24) H(242) 109.6(3) no
H(241) C(24) H(242) 109.48 no
C(22) C(24) H(243) 109.3(3) no
H(241) C(24) H(243) 109.48 no
H(242) C(24) H(243) 109.48 no

loop_
_geom_bond_atom_site_label_1
_geom_bond_atom_site_label_2
_geom_bond_site_symmetry_2
_geom_bond_distance
_geom_bond_publ_flag
N(11) C(11) . 1.320(5) yes
N(11) H(111) . 0.93 no
N(11) H(112) . 0.81 no
N(12) C(11) . 1.315(5) yes
N(12) H(121) . 0.83 no
N(12) H(122) . 0.92 no
N(21) C(21) . 1.299(6) yes
N(21) H(211) . 0.88 no
N(21) H(212) . 0.78 no
N(22) C(21) . 1.301(5) yes
N(22) H(221) . 0.86 no
N(22) H(222) . 0.90 no
C(11) C(12) . 1.486(6) yes
C(12) C(13) . 1.517(6) yes
C(12) C(14) . 1.526(6) yes
C(12) H(12) . 1.08 no
C(13) H(131) . 1.08 no
C(13) H(132) . 1.08 no
C(13) H(133) . 1.08 no
C(14) H(141) . 1.08 no
C(14) H(142) . 1.08 no
C(14) H(143) . 1.08 no
C(21) C(22) . 1.495(6) yes
C(22) C(23) . 1.514(6) yes
C(22) C(24) . 1.513(6) yes
C(22) H(22) . 1.08 no
C(23) H(231) . 1.08 no
C(23) H(232) . 1.08 no
C(23) H(233) . 1.08 no
C(24) H(241) . 1.08 no
C(24) H(242) . 1.08 no
C(24) H(243) . 1.08 no
Cl(1) Cl(1) 2_566 3.96 no
Cl(1) Cl(1) 2_576 4.40 no
Cl(1) N(11) . 3.20 yes
Cl(1) N(21) . 3.15 yes
Cl(1) N(22) . 3.62 yes
Cl(1) N(22) 1_565 3.26 yes
Cl(1) N(22) 2_566 3.22 yes
Cl(1) C(11) . 4.08 no
Cl(1) C(12) . 4.00 no
Cl(1) C(12) 2_566 3.67 no
Cl(1) C(13) 2_566 4.11 no
Cl(1) C(14) 2_566 3.77 no
Cl(1) C(21) . 3.83 no
Cl(1) C(21) 1_565 4.00 no
Cl(1) C(22) 1_565 3.79 no
Cl(1) H(12) . 3.07 no
Cl(1) H(12) 2_566 2.88 no
Cl(1) H(22) 1_565 2.83 no
Cl(1) H(111) . 2.28 no
Cl(1) H(112) . 3.64 no
Cl(1) H(131) 2_566 3.58 no
Cl(1) H(141) 2_566 3.19 no
Cl(1) H(143) 2_566 3.91 no
Cl(1) H(211) . 2.28 no
Cl(1) H(212) . 3.66 no
Cl(1) H(221) . 2.92 no
Cl(1) H(221) 1_565 3.81 no
Cl(1) H(221) 2_566 2.61 no
Cl(1) H(222) 1_565 2.36 no
Cl(1) H(222) 2_566 3.21 no
Cl(2) N(11) 3_445 3.23 yes
Cl(2) N(12) 1_455 3.19 yes
Cl(2) N(12) 3_445 3.24 yes
Cl(2) N(21) . 3.20 yes
Cl(2) C(11) 1_455 4.18 no
Cl(2) C(11) 3_445 3.68 no
Cl(2) C(12) 1_455 4.36 no
Cl(2) C(13) 1_455 4.10 no
Cl(2) C(14) 1_455 4.13 no
Cl(2) C(14) 3_455 3.79 no
Cl(2) C(21) . 4.11 no
Cl(2) C(22) . 4.18 no
Cl(2) C(22) 1_565 4.09 no
Cl(2) C(23) . 3.94 no
Cl(2) C(23) 1_565 3.88 no
Cl(2) C(23) 3_455 4.15 no
Cl(2) C(24) . 3.98 no
Cl(2) C(24) 1_565 3.89 no
Cl(2) H(22) 1_565 3.79 no
Cl(2) H(112) 3_445 2.50 no
Cl(2) H(121) 1_455 3.54 no
Cl(2) H(121) 3_445 2.49 no
Cl(2) H(122) 1_455 2.28 no
Cl(2) H(133) 1_455 3.11 no
Cl(2) H(142) 1_455 3.15 no
Cl(2) H(142) 3_455 3.67 no
Cl(2) H(143) 3_455 3.02 no
Cl(2) H(211) . 3.62 no
Cl(2) H(212) . 2.42 no
Cl(2) H(231) 1_565 2.92 no
Cl(2) H(232) . 2.97 no
Cl(2) H(233) 3_455 3.09 no
Cl(2) H(241) 1_565 2.94 no
Cl(2) H(243) . 3.02 no
N(11) N(12) . 2.29 no
N(11) N(22) 1_565 3.84 no
N(11) C(11) . 1.32 no
N(11) C(12) . 2.40 no
N(11) C(13) . 3.46 no
N(11) C(14) . 3.44 no
N(11) C(14) 1_565 3.95 no
N(11) C(23) 3_455 3.86 no
N(11) H(12) . 2.44 no
N(11) H(111) . 0.93 no
N(11) H(112) . 0.81 no
N(11) H(121) . 2.45 no
N(11) H(122) . 3.15 no
N(11) H(132) . 3.40 no
N(11) H(141) 1_565 3.52 no
N(11) H(143) . 3.37 no
N(11) H(143) 1_565 3.46 no
N(11) H(222) 1_565 3.33 no
N(11) H(232) 3_455 3.03 no
N(12) C(11) . 1.32 no
N(12) C(12) . 2.45 no
N(12) C(13) . 3.00 no
N(12) C(14) . 3.03 no
N(12) C(14) 3_555 4.04 no
N(12) C(24) 1_665 3.93 no
N(12) H(12) . 3.31 no
N(12) H(111) . 3.12 no
N(12) H(112) . 2.44 no
N(12) H(121) . 0.83 no
N(12) H(121) 3_545 3.52 no
N(12) H(122) . 0.92 no
N(12) H(132) . 3.31 no
N(12) H(133) . 2.72 no
N(12) H(142) . 2.76 no
N(12) H(142) 3_555 3.13 no
N(12) H(143) . 3.34 no
N(12) H(241) 1_665 2.99 no
N(21) N(22) . 2.25 no
N(21) C(13) 2_566 4.05 no
N(21) C(21) . 1.30 no
N(21) C(22) . 2.44 no
N(21) C(23) . 3.01 no
N(21) C(23) 3_455 3.87 no
N(21) C(24) . 3.03 no
N(21) H(22) . 3.30 no
N(21) H(22) 1_565 3.40 no
N(21) H(131) 2_566 3.47 no
N(21) H(211) . 0.88 no
N(21) H(212) . 0.78 no
N(21) H(221) . 2.41 no
N(21) H(222) . 3.07 no
N(21) H(232) . 2.74 no
N(21) H(233) . 3.31 no
N(21) H(233) 3_455 3.32 no
N(21) H(242) . 3.36 no
N(21) H(243) . 2.77 no
N(22) C(12) 2_566 3.91 no
N(22) C(13) 2_566 3.80 no
N(22) C(21) . 1.30 no
N(22) C(22) . 2.41 no
N(22) C(23) . 3.43 no
N(22) C(24) . 3.42 no
N(22) H(12) 2_566 3.13 no
N(22) H(22) . 2.46 no
N(22) H(111) 1_545 3.41 no
N(22) H(132) 2_566 3.17 no
N(22) H(211) . 2.43 no
N(22) H(212) . 2.96 no
N(22) H(221) . 0.86 no
N(22) H(222) . 0.90 no
N(22) H(233) . 3.37 no
N(22) H(242) . 3.34 no
C(11) C(12) . 1.49 no
C(11) C(13) . 2.46 no
C(11) C(14) . 2.47 no
C(11) H(12) . 2.09 no
C(11) H(111) . 1.96 no
C(11) H(112) . 1.87 no
C(11) H(121) . 1.88 no
C(11) H(122) . 1.99 no
C(11) H(131) . 3.39 no
C(11) H(132) . 2.70 no
C(11) H(133) . 2.69 no
C(11) H(141) . 3.40 no
C(11) H(142) . 2.71 no
C(11) H(143) . 2.72 no
C(11) H(232) 3_455 3.61 no
C(12) C(13) . 1.52 no
C(12) C(14) . 1.53 no
C(12) H(12) . 1.08 no
C(12) H(111) . 2.53 no
C(12) H(112) . 3.15 no
C(12) H(121) . 3.21 no
C(12) H(122) . 2.68 no
C(12) H(131) . 2.14 no
C(12) H(132) . 2.13 no
C(12) H(133) . 2.14 no
C(12) H(141) . 2.14 no
C(12) H(142) . 2.15 no
C(12) H(143) . 2.14 no
C(12) H(221) 2_566 3.51 no
C(13) C(14) . 2.51 no
C(13) C(21) 2_566 3.96 no
C(13) H(12) . 2.12 no
C(13) H(122) . 2.94 no
C(13) H(131) . 1.08 no
C(13) H(131) 2_666 3.39 no
C(13) H(132) . 1.08 no
C(13) H(133) . 1.08 no
C(13) H(141) . 2.71 no
C(13) H(142) . 2.77 no
C(13) H(143) . 3.44 no
C(13) H(241) 1_665 3.50 no
C(13) H(242) 2_566 3.58 no
C(14) C(24) 1_655 4.05 no
C(14) H(12) . 2.13 no
C(14) H(111) . 3.60 no
C(14) H(112) 1_545 3.59 no
C(14) H(121) 3_545 3.55 no
C(14) H(122) . 2.96 no
C(14) H(131) . 2.71 no
C(14) H(132) . 3.44 no
C(14) H(133) . 2.77 no
C(14) H(141) . 1.08 no
C(14) H(142) . 1.08 no
C(14) H(143) . 1.08 no
C(14) H(243) 1_655 3.28 no
C(21) C(22) . 1.50 no
C(21) C(23) . 2.47 no
C(21) C(24) . 2.47 no
C(21) H(22) . 2.11 no
C(21) H(132) 2_566 3.34 no
C(21) H(211) . 1.90 no
C(21) H(212) . 1.83 no
C(21) H(221) . 1.88 no
C(21) H(222) . 1.92 no
C(21) H(231) . 3.40 no
C(21) H(232) . 2.70 no
C(21) H(233) . 2.71 no
C(21) H(241) . 3.41 no
C(21) H(242) . 2.71 no
C(21) H(243) . 2.70 no
C(22) C(23) . 1.51 no
C(22) C(24) . 1.51 no
C(22) H(22) . 1.08 no
C(22) H(211) . 3.24 no
C(22) H(212) . 2.55 no
C(22) H(221) . 3.19 no
C(22) H(222) . 2.52 no
C(22) H(231) . 2.13 no
C(22) H(232) . 2.13 no
C(22) H(233) . 2.14 no
C(22) H(241) . 2.13 no
C(22) H(242) . 2.13 no
C(22) H(243) . 2.13 no
C(23) C(24) . 2.54 no
C(23) H(22) . 2.09 no
C(23) H(212) . 2.88 no
C(23) H(222) . 3.60 no
C(23) H(231) . 1.08 no
C(23) H(232) . 1.08 no
C(23) H(232) 3_445 3.48 no
C(23) H(233) . 1.08 no
C(23) H(233) 3_455 3.58 no
C(23) H(241) . 2.75 no
C(23) H(242) . 3.46 no
C(23) H(243) . 2.83 no
C(24) H(22) . 2.09 no
C(24) H(132) 2_566 3.59 no
C(24) H(133) 1_445 3.42 no
C(24) H(141) 1_455 3.61 no
C(24) H(142) 1_455 3.47 no
C(24) H(212) . 2.92 no
C(24) H(222) . 3.55 no
C(24) H(231) . 2.75 no
C(24) H(232) . 2.83 no
C(24) H(233) . 3.46 no
C(24) H(241) . 1.08 no
C(24) H(242) . 1.08 no
C(24) H(243) . 1.08 no
H(12) H(111) . 2.16 no
H(12) H(131) . 2.46 no
H(12) H(132) . 2.42 no
H(12) H(133) . 3.02 no
H(12) H(141) . 2.47 no
H(12) H(142) . 3.03 no
H(12) H(143) . 2.44 no
H(12) H(221) 2_566 2.59 no
H(22) H(211) 1_545 2.81 no
H(22) H(222) . 2.18 no
H(22) H(231) . 2.42 no
H(22) H(232) . 2.99 no
H(22) H(233) . 2.39 no
H(22) H(241) . 2.43 no
H(22) H(242) . 2.40 no
H(22) H(243) . 2.99 no
H(111) H(112) . 1.50 no
H(111) H(222) 1_565 2.74 no
H(112) H(121) . 2.32 no
H(112) H(143) 1_565 2.93 no
H(112) H(232) 3_455 2.74 no
H(112) H(233) 1_565 3.01 no
H(121) H(122) . 1.47 no
H(121) H(122) 3_555 2.90 no
H(121) H(142) 3_555 2.57 no
H(121) H(241) 1_665 3.14 no
H(122) H(133) . 2.37 no
H(122) H(142) . 2.39 no
H(122) H(142) 3_555 3.05 no
H(122) H(241) 1_665 2.62 no
H(131) H(131) 2_666 2.77 no
H(131) H(132) . 1.76 no
H(131) H(133) . 1.76 no
H(131) H(141) . 2.47 no
H(131) H(142) . 3.08 no
H(132) H(133) . 1.76 no
H(132) H(242) 2_566 2.70 no
H(133) H(141) . 3.08 no
H(133) H(142) . 2.59 no
H(133) H(241) 1_665 2.69 no
H(141) H(142) . 1.76 no
H(141) H(143) . 1.76 no
H(141) H(243) 1_655 3.08 no
H(142) H(143) . 1.76 no
H(142) H(243) 1_655 2.57 no
H(143) H(231) 3_455 3.07 no
H(211) H(212) . 1.43 no
H(211) H(221) . 2.27 no
H(212) H(232) . 2.37 no
H(212) H(233) 3_455 2.97 no
H(212) H(243) . 2.42 no
H(221) H(222) . 1.53 no
H(231) H(232) . 1.76 no
H(231) H(233) . 1.76 no
H(231) H(233) 3_445 3.09 no
H(231) H(241) . 2.51 no
H(231) H(243) . 3.14 no
H(232) H(233) . 1.76 no
H(232) H(233) 3_455 2.75 no
H(232) H(241) . 3.14 no
H(232) H(243) . 2.68 no
H(241) H(242) . 1.76 no
H(241) H(243) . 1.76 no
H(242) H(243) . 1.76 no
